data_7014985
loop_
_publ_author_name
'Zhou, Wen'
'Therrien, Jeffrey A.'
'Wence, D Lee K'
'Yallits, Emily N.'
'Conway, Julia L.'
'Patrick, Brian O.'
'Smith, Kevin M.'

_publ_section_title
;
 Cyclopentadienyl mesityl complexes of chromium(II) and chromium(III).
;
_journal_issue 2
_journal_name_full 'Dalton transactions (Cambridge, England : 2003)'
_journal_page_first 337
_journal_page_last 339
_journal_paper_doi 10.1039/c0dt01399d
_journal_volume 40
_journal_year 2011
_chemical_formula_sum 'C28 H32 Cr2'
_chemical_formula_weight 472.54
_chemical_name_systematic
;
?
;
_space_group_IT_number 2
_symmetry_cell_setting triclinic
_symmetry_space_group_name_Hall '-P 1'
_symmetry_space_group_name_H-M 'P -1'
_atom_sites_solution_hydrogens geom
_atom_sites_solution_primary direct
_atom_sites_solution_secondary difmap
_audit_creation_method SHELXL-97
_cell_angle_alpha 94.928(5)
_cell_angle_beta 93.544(4)
_cell_angle_gamma 108.619(5)
_cell_formula_units_Z 2
_cell_length_a 8.3398(8)
_cell_length_b 11.8870(12)
_cell_length_c 12.6085(12)
_cell_measurement_reflns_used 8667
_cell_measurement_temperature 173(2)
_cell_measurement_theta_max 27.88
_cell_measurement_theta_min 2.926
_cell_volume 1174.9(2)
_computing_structure_refinement 'SHELXL-97 (Sheldrick, 1997)'
_diffrn_ambient_temperature 173(2)
_diffrn_measured_fraction_theta_full 0.981
_diffrn_measured_fraction_theta_max 0.981
_diffrn_measurement_device_type 'Bruker X8 APEX II'
_diffrn_measurement_method 'area detector'
_diffrn_radiation_monochromator graphite
_diffrn_radiation_source 'fine-focus sealed tube'
_diffrn_radiation_type MoK\a
_diffrn_radiation_wavelength 0.71073
_diffrn_reflns_av_R_equivalents 0.0235
_diffrn_reflns_av_sigmaI/netI 0.0267
_diffrn_reflns_limit_h_max 11
_diffrn_reflns_limit_h_min -11
_diffrn_reflns_limit_k_max 15
_diffrn_reflns_limit_k_min -15
_diffrn_reflns_limit_l_max 16
_diffrn_reflns_limit_l_min -16
_diffrn_reflns_number 16929
_diffrn_reflns_theta_full 28.07
_diffrn_reflns_theta_max 28.07
_diffrn_reflns_theta_min 1.63
_exptl_absorpt_coefficient_mu 0.937
_exptl_absorpt_correction_T_max 0.861
_exptl_absorpt_correction_T_min 0.797
_exptl_absorpt_correction_type multi-scan
_exptl_crystal_colour black
_exptl_crystal_density_diffrn 1.336
_exptl_crystal_density_method 'not measured'
_exptl_crystal_description irregular
_exptl_crystal_F_000 496
_exptl_crystal_size_max 0.400
_exptl_crystal_size_mid 0.350
_exptl_crystal_size_min 0.160
_refine_diff_density_max 0.394
_refine_diff_density_min -0.318
_refine_diff_density_rms 0.066
_refine_ls_extinction_method none
_refine_ls_goodness_of_fit_ref 1.186
_refine_ls_hydrogen_treatment constr
_refine_ls_matrix_type full
_refine_ls_number_parameters 275
_refine_ls_number_reflns 5590
_refine_ls_number_restraints 0
_refine_ls_restrained_S_all 1.186
_refine_ls_R_factor_all 0.0466
_refine_ls_R_factor_gt 0.0394
_refine_ls_shift/su_max 0.005
_refine_ls_shift/su_mean 0.000
_refine_ls_structure_factor_coef Fsqd
_refine_ls_weighting_details 'calc w=1/[\s^2^(Fo^2^)+(0.0190P)^2^+1.7798P] where P=(Fo^2^+2Fc^2^)/3'
_refine_ls_weighting_scheme calc
_refine_ls_wR_factor_gt 0.0996
_refine_ls_wR_factor_ref 0.1025
_reflns_number_gt 4831
_reflns_number_total 5590
_reflns_threshold_expression >2sigma(I)
_cod_data_source_file C0DT01399D.TXT
_cod_data_source_block 10_CpCrMes_dimer
_cod_depositor_comments
;
The following automatic conversions were performed:
'_exptl_absorpt_correction_type' value 'Multi-scan' changed to
'multi-scan' according to
'/home/saulius/struct/CIF-dictionaries/cif_core.dic' dictionary named
'cif_core.dic' version 2.4.1 from 2010-06-29.

Automatic conversion script
Id: cif_fix_enum 1555 2011-01-17 13:19:09Z saulius 
;
_cod_database_code 7014985

loop_
_symmetry_equiv_pos_as_xyz
'x, y, z'
'-x, -y, -z'

loop_
_atom_site_label
_atom_site_type_symbol
_atom_site_fract_x
_atom_site_fract_y
_atom_site_fract_z
_atom_site_U_iso_or_equiv
_atom_site_adp_type
_atom_site_occupancy
_atom_site_symmetry_multiplicity
_atom_site_calc_flag
_atom_site_refinement_flags
_atom_site_disorder_assembly
_atom_site_disorder_group
C1 C 0.6375(4) 0.3894(2) -0.0787(2) 0.0335(6) Uani 1 1 d . . .
C2 C 0.7546(4) 0.3502(2) -0.0240(2) 0.0303(6) Uani 1 1 d . . .
H2 H 0.8636 0.4057 0.0003 0.036 Uiso 1 1 calc R . .
C3 C 0.7178(3) 0.2321(2) -0.0033(2) 0.0270(5) Uani 1 1 d . . .
C4 C 0.5566(3) 0.1461(2) -0.0383(2) 0.0255(5) Uani 1 1 d . . .
C5 C 0.4386(3) 0.1880(2) -0.0965(2) 0.0256(5) Uani 1 1 d . . .
C6 C 0.4807(4) 0.3066(2) -0.1156(2) 0.0317(6) Uani 1 1 d . . .
H6 H 0.4000 0.3317 -0.1551 0.038 Uiso 1 1 calc R . .
C7 C 0.6782(5) 0.5185(3) -0.0965(3) 0.0523(9) Uani 1 1 d . . .
H7A H 0.5809 0.5295 -0.1366 0.078 Uiso 1 1 calc R . .
H7B H 0.7778 0.5424 -0.1372 0.078 Uiso 1 1 calc R . .
H7C H 0.7026 0.5679 -0.0274 0.078 Uiso 1 1 calc R . .
C8 C 0.8550(4) 0.2000(3) 0.0575(3) 0.0398(7) Uani 1 1 d . . .
H8A H 0.9622 0.2663 0.0620 0.060 Uiso 1 1 calc R . .
H8B H 0.8686 0.1282 0.0204 0.060 Uiso 1 1 calc R . .
H8C H 0.8234 0.1846 0.1298 0.060 Uiso 1 1 calc R . .
C9 C 0.2632(4) 0.1052(3) -0.1385(2) 0.0366(6) Uani 1 1 d . . .
H9A H 0.2068 0.1471 -0.1838 0.055 Uiso 1 1 calc R . .
H9B H 0.1963 0.0801 -0.0784 0.055 Uiso 1 1 calc R . .
H9C H 0.2728 0.0349 -0.1807 0.055 Uiso 1 1 calc R . .
C10 C 0.4079(5) 0.0276(3) 0.2625(2) 0.0475(8) Uani 1 1 d . . .
H10 H 0.4536 -0.0209 0.3027 0.057 Uiso 1 1 calc R . .
C11 C 0.2452(4) -0.0094(3) 0.2068(3) 0.0499(8) Uani 1 1 d . . .
H11 H 0.1627 -0.0867 0.2020 0.060 Uiso 1 1 calc R . .
C12 C 0.2281(4) 0.0885(4) 0.1600(3) 0.0493(9) Uani 1 1 d . . .
H12 H 0.1295 0.0910 0.1196 0.059 Uiso 1 1 calc R . .
C13 C 0.3816(5) 0.1826(3) 0.1829(3) 0.0472(8) Uani 1 1 d . . .
H13 H 0.4073 0.2587 0.1574 0.057 Uiso 1 1 calc R . .
C14 C 0.4909(4) 0.1457(3) 0.2498(2) 0.0436(7) Uani 1 1 d . . .
H14 H 0.6013 0.1929 0.2806 0.052 Uiso 1 1 calc R . .
C15 C -0.1816(3) 0.0920(2) 0.4423(2) 0.0290(5) Uani 1 1 d . . .
C16 C -0.0482(3) 0.1593(2) 0.3902(2) 0.0286(5) Uani 1 1 d . . .
H16 H 0.0143 0.1200 0.3493 0.034 Uiso 1 1 calc R . .
C17 C -0.0036(3) 0.2832(2) 0.3965(2) 0.0258(5) Uani 1 1 d . . .
C18 C -0.0941(3) 0.3465(2) 0.4553(2) 0.0255(5) Uani 1 1 d . . .
C19 C -0.2346(3) 0.2750(2) 0.5040(2) 0.0287(5) Uani 1 1 d . . .
C20 C -0.2739(3) 0.1515(2) 0.4979(2) 0.0295(5) Uani 1 1 d . . .
H20 H -0.3671 0.1067 0.5331 0.035 Uiso 1 1 calc R . .
C21 C -0.2247(4) -0.0413(2) 0.4395(3) 0.0402(7) Uani 1 1 d . . .
H21A H -0.2647 -0.0663 0.5080 0.060 Uiso 1 1 calc R . .
H21B H -0.1232 -0.0634 0.4271 0.060 Uiso 1 1 calc R . .
H21C H -0.3142 -0.0811 0.3817 0.060 Uiso 1 1 calc R . .
C22 C 0.1450(4) 0.3477(3) 0.3385(3) 0.0386(7) Uani 1 1 d . . .
H22A H 0.2489 0.3730 0.3876 0.058 Uiso 1 1 calc R . .
H22B H 0.1261 0.4181 0.3121 0.058 Uiso 1 1 calc R . .
H22C H 0.1568 0.2943 0.2781 0.058 Uiso 1 1 calc R . .
C23 C -0.3478(4) 0.3289(3) 0.5645(3) 0.0513(9) Uani 1 1 d . . .
H23A H -0.3078 0.4158 0.5632 0.077 Uiso 1 1 calc R . .
H23B H -0.3446 0.3106 0.6387 0.077 Uiso 1 1 calc R . .
H23C H -0.4647 0.2955 0.5308 0.077 Uiso 1 1 calc R . .
C24 C 0.1069(5) 0.3308(3) 0.6837(3) 0.0481(8) Uani 1 1 d . . .
H24 H 0.0307 0.2514 0.6684 0.058 Uiso 1 1 calc R . .
C25 C 0.2597(5) 0.3778(3) 0.6407(3) 0.0513(9) Uani 1 1 d . . .
H25 H 0.3088 0.3351 0.5926 0.062 Uiso 1 1 calc R . .
C26 C 0.3296(4) 0.4979(4) 0.6798(3) 0.0526(9) Uani 1 1 d . . .
H26 H 0.4336 0.5517 0.6624 0.063 Uiso 1 1 calc R . .
C27 C 0.2201(5) 0.5256(3) 0.7488(3) 0.0512(9) Uani 1 1 d . . .
H27 H 0.2349 0.6019 0.7857 0.061 Uiso 1 1 calc R . .
C28 C 0.0849(5) 0.4215(3) 0.7540(3) 0.0499(8) Uani 1 1 d . . .
H28 H -0.0063 0.4133 0.7975 0.060 Uiso 1 1 calc R . .
Cr01 Cr 0.07840(5) 0.47533(3) 0.58010(3) 0.02380(10) Uani 1 1 d . . .
Cr02 Cr 0.44315(5) 0.03374(3) 0.08334(3) 0.02215(10) Uani 1 1 d . . .

loop_
_atom_site_aniso_label
_atom_site_aniso_U_11
_atom_site_aniso_U_22
_atom_site_aniso_U_33
_atom_site_aniso_U_23
_atom_site_aniso_U_13
_atom_site_aniso_U_12
C1 0.0449(16) 0.0235(12) 0.0345(14) 0.0101(11) 0.0119(12) 0.0112(11)
C2 0.0317(13) 0.0233(12) 0.0328(14) 0.0049(10) 0.0066(11) 0.0034(10)
C3 0.0275(12) 0.0246(12) 0.0284(13) 0.0040(10) 0.0013(10) 0.0077(10)
C4 0.0262(12) 0.0218(11) 0.0290(13) 0.0060(9) -0.0007(10) 0.0085(9)
C5 0.0279(12) 0.0272(12) 0.0239(12) 0.0076(10) 0.0015(10) 0.0109(10)
C6 0.0379(15) 0.0320(14) 0.0312(14) 0.0118(11) 0.0036(11) 0.0176(12)
C7 0.065(2) 0.0280(15) 0.067(2) 0.0216(15) 0.0145(19) 0.0139(15)
C8 0.0277(14) 0.0320(14) 0.0537(19) 0.0075(13) -0.0098(13) 0.0033(11)
C9 0.0317(14) 0.0377(15) 0.0412(16) 0.0100(12) -0.0094(12) 0.0131(12)
C10 0.059(2) 0.067(2) 0.0282(15) 0.0142(15) 0.0118(14) 0.0334(18)
C11 0.0455(19) 0.055(2) 0.0461(19) 0.0019(16) 0.0229(15) 0.0097(16)
C12 0.0403(17) 0.077(2) 0.0398(17) -0.0083(16) 0.0014(14) 0.0366(18)
C13 0.071(2) 0.0421(17) 0.0392(17) -0.0024(14) 0.0121(16) 0.0343(17)
C14 0.0462(18) 0.0522(19) 0.0292(15) -0.0085(13) 0.0002(13) 0.0155(15)
C15 0.0324(14) 0.0238(12) 0.0298(13) 0.0044(10) -0.0064(11) 0.0091(10)
C16 0.0336(14) 0.0281(13) 0.0276(13) 0.0002(10) 0.0013(11) 0.0160(11)
C17 0.0292(13) 0.0267(12) 0.0231(12) 0.0019(9) 0.0034(10) 0.0115(10)
C18 0.0265(12) 0.0225(11) 0.0269(12) 0.0013(9) 0.0044(10) 0.0074(10)
C19 0.0259(12) 0.0267(12) 0.0326(14) 0.0011(10) 0.0047(10) 0.0074(10)
C20 0.0278(13) 0.0252(12) 0.0328(14) 0.0074(10) 0.0017(11) 0.0042(10)
C21 0.0431(17) 0.0250(13) 0.0510(18) 0.0056(12) -0.0035(14) 0.0101(12)
C22 0.0465(17) 0.0295(14) 0.0437(17) 0.0035(12) 0.0230(14) 0.0147(12)
C23 0.0422(18) 0.0326(15) 0.079(3) 0.0039(16) 0.0355(18) 0.0076(13)
C24 0.058(2) 0.0367(16) 0.0501(19) 0.0124(14) -0.0150(16) 0.0176(15)
C25 0.059(2) 0.066(2) 0.0440(18) 0.0021(16) -0.0087(16) 0.0448(19)
C26 0.0337(17) 0.068(2) 0.050(2) 0.0155(17) -0.0096(14) 0.0091(16)
C27 0.074(2) 0.0424(18) 0.0354(17) -0.0032(14) -0.0156(16) 0.0218(17)
C28 0.058(2) 0.071(2) 0.0326(16) 0.0225(16) 0.0103(15) 0.0317(18)
Cr01 0.0259(2) 0.02196(19) 0.0253(2) 0.00251(15) 0.00329(16) 0.01011(16)
Cr02 0.0233(2) 0.02202(19) 0.0228(2) 0.00310(15) 0.00169(15) 0.00959(15)

loop_
_atom_type_symbol
_atom_type_description
_atom_type_scat_dispersion_real
_atom_type_scat_dispersion_imag
_atom_type_scat_source
C C 0.0033 0.0016 'International Tables Vol C Tables 4.2.6.8 and 6.1.1.4'
H H 0.0000 0.0000 'International Tables Vol C Tables 4.2.6.8 and 6.1.1.4'
Cr Cr 0.3209 0.6236 'International Tables Vol C Tables 4.2.6.8 and 6.1.1.4'

loop_
_geom_angle_atom_site_label_1
_geom_angle_atom_site_label_2
_geom_angle_atom_site_label_3
_geom_angle
_geom_angle_site_symmetry_1
_geom_angle_site_symmetry_3
_geom_angle_publ_flag
C2 C1 C6 118.2(2) . . ?
C2 C1 C7 120.9(3) . . ?
C6 C1 C7 120.9(3) . . ?
C1 C2 C3 122.0(3) . . ?
C1 C2 H2 119.0 . . ?
C3 C2 H2 119.0 . . ?
C2 C3 C4 120.9(2) . . ?
C2 C3 C8 117.2(2) . . ?
C4 C3 C8 121.9(2) . . ?
C3 C4 C5 116.2(2) . . ?
C3 C4 Cr02 115.81(18) . 2_655 ?
C5 C4 Cr02 118.28(18) . 2_655 ?
C3 C4 Cr02 114.11(18) . . ?
C5 C4 Cr02 113.20(17) . . ?
Cr02 C4 Cr02 71.21(8) 2_655 . ?
C6 C5 C4 121.0(2) . . ?
C6 C5 C9 117.6(2) . . ?
C4 C5 C9 121.4(2) . . ?
C1 C6 C5 121.7(3) . . ?
C1 C6 H6 119.2 . . ?
C5 C6 H6 119.2 . . ?
C1 C7 H7A 109.5 . . ?
C1 C7 H7B 109.5 . . ?
H7A C7 H7B 109.5 . . ?
C1 C7 H7C 109.5 . . ?
H7A C7 H7C 109.5 . . ?
H7B C7 H7C 109.5 . . ?
C3 C8 H8A 109.5 . . ?
C3 C8 H8B 109.5 . . ?
H8A C8 H8B 109.5 . . ?
C3 C8 H8C 109.5 . . ?
H8A C8 H8C 109.5 . . ?
H8B C8 H8C 109.5 . . ?
C5 C9 H9A 109.5 . . ?
C5 C9 H9B 109.5 . . ?
H9A C9 H9B 109.5 . . ?
C5 C9 H9C 109.5 . . ?
H9A C9 H9C 109.5 . . ?
H9B C9 H9C 109.5 . . ?
C14 C10 C11 109.4(3) . . ?
C14 C10 Cr02 73.66(18) . . ?
C11 C10 Cr02 72.52(18) . . ?
C14 C10 H10 125.3 . . ?
C11 C10 H10 125.3 . . ?
Cr02 C10 H10 120.2 . . ?
C12 C11 C10 107.0(3) . . ?
C12 C11 Cr02 73.40(18) . . ?
C10 C11 Cr02 71.97(18) . . ?
C12 C11 H11 126.5 . . ?
C10 C11 H11 126.5 . . ?
Cr02 C11 H11 120.0 . . ?
C11 C12 C13 108.0(3) . . ?
C11 C12 Cr02 71.68(18) . . ?
C13 C12 Cr02 70.86(17) . . ?
C11 C12 H12 126.0 . . ?
C13 C12 H12 126.0 . . ?
Cr02 C12 H12 123.1 . . ?
C12 C13 C14 108.5(3) . . ?
C12 C13 Cr02 73.88(17) . . ?
C14 C13 Cr02 73.75(17) . . ?
C12 C13 H13 125.8 . . ?
C14 C13 H13 125.8 . . ?
Cr02 C13 H13 118.5 . . ?
C10 C14 C13 107.0(3) . . ?
C10 C14 Cr02 71.61(18) . . ?
C13 C14 Cr02 70.98(17) . . ?
C10 C14 H14 126.5 . . ?
C13 C14 H14 126.5 . . ?
Cr02 C14 H14 122.6 . . ?
C20 C15 C16 117.8(2) . . ?
C20 C15 C21 120.8(3) . . ?
C16 C15 C21 121.4(3) . . ?
C15 C16 C17 121.5(2) . . ?
C15 C16 H16 119.2 . . ?
C17 C16 H16 119.2 . . ?
C16 C17 C18 121.7(2) . . ?
C16 C17 C22 117.2(2) . . ?
C18 C17 C22 121.1(2) . . ?
C19 C18 C17 115.6(2) . . ?
C19 C18 Cr01 120.96(18) . 2_566 ?
C17 C18 Cr01 119.37(18) . 2_566 ?
C19 C18 Cr01 108.05(17) . . ?
C17 C18 Cr01 110.01(17) . . ?
Cr01 C18 Cr01 71.67(8) 2_566 . ?
C20 C19 C18 121.2(2) . . ?
C20 C19 C23 117.0(2) . . ?
C18 C19 C23 121.7(2) . . ?
C15 C20 C19 122.1(2) . . ?
C15 C20 H20 119.0 . . ?
C19 C20 H20 119.0 . . ?
C15 C21 H21A 109.5 . . ?
C15 C21 H21B 109.5 . . ?
H21A C21 H21B 109.5 . . ?
C15 C21 H21C 109.5 . . ?
H21A C21 H21C 109.5 . . ?
H21B C21 H21C 109.5 . . ?
C17 C22 H22A 109.5 . . ?
C17 C22 H22B 109.5 . . ?
H22A C22 H22B 109.5 . . ?
C17 C22 H22C 109.5 . . ?
H22A C22 H22C 109.5 . . ?
H22B C22 H22C 109.5 . . ?
C19 C23 H23A 109.5 . . ?
C19 C23 H23B 109.5 . . ?
H23A C23 H23B 109.5 . . ?
C19 C23 H23C 109.5 . . ?
H23A C23 H23C 109.5 . . ?
H23B C23 H23C 109.5 . . ?
C25 C24 C28 107.6(3) . . ?
C25 C24 Cr01 72.79(19) . . ?
C28 C24 Cr01 73.67(18) . . ?
C25 C24 H24 126.2 . . ?
C28 C24 H24 126.2 . . ?
Cr01 C24 H24 119.3 . . ?
C24 C25 C26 108.5(3) . . ?
C24 C25 Cr01 72.37(18) . . ?
C26 C25 Cr01 72.02(19) . . ?
C24 C25 H25 125.7 . . ?
C26 C25 H25 125.7 . . ?
Cr01 C25 H25 121.6 . . ?
C25 C26 C27 108.0(3) . . ?
C25 C26 Cr01 72.88(19) . . ?
C27 C26 Cr01 72.40(19) . . ?
C25 C26 H26 126.0 . . ?
C27 C26 H26 126.0 . . ?
Cr01 C26 H26 120.5 . . ?
C28 C27 C26 107.7(3) . . ?
C28 C27 Cr01 73.97(19) . . ?
C26 C27 Cr01 72.38(19) . . ?
C28 C27 H27 126.1 . . ?
C26 C27 H27 126.1 . . ?
Cr01 C27 H27 119.4 . . ?
C27 C28 C24 108.0(3) . . ?
C27 C28 Cr01 71.11(18) . . ?
C24 C28 Cr01 71.25(18) . . ?
C27 C28 H28 126.0 . . ?
C24 C28 H28 126.0 . . ?
Cr01 C28 H28 123.3 . . ?
C18 Cr01 C18 108.33(8) 2_566 . ?
C18 Cr01 C27 98.08(11) 2_566 . ?
C18 Cr01 C27 151.94(11) . . ?
C18 Cr01 C26 105.30(12) 2_566 . ?
C18 Cr01 C26 137.92(12) . . ?
C27 Cr01 C26 35.22(13) . . ?
C18 Cr01 C24 156.57(11) 2_566 . ?
C18 Cr01 C24 94.12(11) . . ?
C27 Cr01 C24 58.73(12) . . ?
C26 Cr01 C24 58.49(13) . . ?
C18 Cr01 C25 137.98(13) 2_566 . ?
C18 Cr01 C25 104.16(12) . . ?
C27 Cr01 C25 58.42(13) . . ?
C26 Cr01 C25 35.10(13) . . ?
C24 Cr01 C25 34.84(13) . . ?
C18 Cr01 C28 123.24(12) 2_566 . ?
C18 Cr01 C28 118.13(12) . . ?
C27 Cr01 C28 34.92(13) . . ?
C26 Cr01 C28 58.00(13) . . ?
C24 Cr01 C28 35.08(12) . . ?
C25 Cr01 C28 57.77(13) . . ?
C18 Cr01 Cr01 54.58(7) 2_566 2_566 ?
C18 Cr01 Cr01 53.76(7) . 2_566 ?
C27 Cr01 Cr01 151.29(9) . 2_566 ?
C26 Cr01 Cr01 149.46(10) . 2_566 ?
C24 Cr01 Cr01 147.27(9) . 2_566 ?
C25 Cr01 Cr01 147.26(9) . 2_566 ?
C28 Cr01 Cr01 150.52(9) . 2_566 ?
C4 Cr02 C4 108.79(8) 2_655 . ?
C4 Cr02 C13 156.54(12) 2_655 . ?
C4 Cr02 C13 94.54(11) . . ?
C4 Cr02 C10 100.76(11) 2_655 . ?
C4 Cr02 C10 145.22(12) . . ?
C13 Cr02 C10 58.27(12) . . ?
C4 Cr02 C11 98.22(12) 2_655 . ?
C4 Cr02 C11 148.04(12) . . ?
C13 Cr02 C11 58.82(13) . . ?
C10 Cr02 C11 35.51(13) . . ?
C4 Cr02 C14 130.97(11) 2_655 . ?
C4 Cr02 C14 110.60(11) . . ?
C13 Cr02 C14 35.27(12) . . ?
C10 Cr02 C14 34.72(12) . . ?
C11 Cr02 C14 58.77(12) . . ?
C4 Cr02 C12 126.81(12) 2_655 . ?
C4 Cr02 C12 113.12(12) . . ?
C13 Cr02 C12 35.26(13) . . ?
C10 Cr02 C12 58.10(12) . . ?
C11 Cr02 C12 34.93(13) . . ?
C14 Cr02 C12 58.38(12) . . ?
C4 Cr02 Cr02 54.68(7) 2_655 2_655 ?
C4 Cr02 Cr02 54.11(7) . 2_655 ?
C13 Cr02 Cr02 148.56(9) . 2_655 ?
C10 Cr02 Cr02 150.18(9) . 2_655 ?
C11 Cr02 Cr02 148.60(9) . 2_655 ?
C14 Cr02 Cr02 149.80(9) . 2_655 ?
C12 Cr02 Cr02 148.33(9) . 2_655 ?

loop_
_geom_bond_atom_site_label_1
_geom_bond_atom_site_label_2
_geom_bond_distance
_geom_bond_site_symmetry_2
_geom_bond_publ_flag
C1 C2 1.382(4) . ?
C1 C6 1.386(4) . ?
C1 C7 1.503(4) . ?
C2 C3 1.390(4) . ?
C2 H2 0.9500 . ?
C3 C4 1.420(4) . ?
C3 C8 1.504(4) . ?
C4 C5 1.429(3) . ?
C4 Cr02 2.165(2) 2_655 ?
C4 Cr02 2.181(3) . ?
C5 C6 1.386(4) . ?
C5 C9 1.512(4) . ?
C6 H6 0.9500 . ?
C7 H7A 0.9800 . ?
C7 H7B 0.9800 . ?
C7 H7C 0.9800 . ?
C8 H8A 0.9800 . ?
C8 H8B 0.9800 . ?
C8 H8C 0.9800 . ?
C9 H9A 0.9800 . ?
C9 H9B 0.9800 . ?
C9 H9C 0.9800 . ?
C10 C14 1.381(5) . ?
C10 C11 1.405(5) . ?
C10 Cr02 2.301(3) . ?
C10 H10 0.9500 . ?
C11 C12 1.392(5) . ?
C11 Cr02 2.308(3) . ?
C11 H11 0.9500 . ?
C12 C13 1.400(5) . ?
C12 Cr02 2.330(3) . ?
C12 H12 0.9500 . ?
C13 C14 1.399(5) . ?
C13 Cr02 2.291(3) . ?
C13 H13 0.9500 . ?
C14 Cr02 2.326(3) . ?
C14 H14 0.9500 . ?
C15 C20 1.383(4) . ?
C15 C16 1.387(4) . ?
C15 C21 1.506(4) . ?
C16 C17 1.392(4) . ?
C16 H16 0.9500 . ?
C17 C18 1.422(3) . ?
C17 C22 1.503(4) . ?
C18 C19 1.420(3) . ?
C18 Cr01 2.166(3) 2_566 ?
C18 Cr01 2.189(3) . ?
C19 C20 1.392(4) . ?
C19 C23 1.509(4) . ?
C20 H20 0.9500 . ?
C21 H21A 0.9800 . ?
C21 H21B 0.9800 . ?
C21 H21C 0.9800 . ?
C22 H22A 0.9800 . ?
C22 H22B 0.9800 . ?
C22 H22C 0.9800 . ?
C23 H23A 0.9800 . ?
C23 H23B 0.9800 . ?
C23 H23C 0.9800 . ?
C24 C25 1.383(5) . ?
C24 C28 1.400(5) . ?
C24 Cr01 2.307(3) . ?
C24 H24 0.9500 . ?
C25 C26 1.391(5) . ?
C25 Cr01 2.312(3) . ?
C25 H25 0.9500 . ?
C26 C27 1.393(5) . ?
C26 Cr01 2.301(3) . ?
C26 H26 0.9500 . ?
C27 C28 1.393(5) . ?
C27 Cr01 2.302(3) . ?
C27 H27 0.9500 . ?
C28 Cr01 2.338(3) . ?
C28 H28 0.9500 . ?
Cr01 C18 2.166(3) 2_566 ?
Cr01 Cr01 2.5496(8) 2_566 ?
Cr02 C4 2.165(2) 2_655 ?
Cr02 Cr02 2.5301(8) 2_655 ?

loop_
_geom_torsion_atom_site_label_1
_geom_torsion_atom_site_label_2
_geom_torsion_atom_site_label_3
_geom_torsion_atom_site_label_4
_geom_torsion
_geom_torsion_site_symmetry_1
_geom_torsion_site_symmetry_2
_geom_torsion_site_symmetry_3
_geom_torsion_site_symmetry_4
_geom_torsion_publ_flag
C6 C1 C2 C3 -1.5(4) . . . . ?
C7 C1 C2 C3 177.8(3) . . . . ?
C1 C2 C3 C4 0.1(4) . . . . ?
C1 C2 C3 C8 -179.7(3) . . . . ?
C2 C3 C4 C5 1.0(4) . . . . ?
C8 C3 C4 C5 -179.2(3) . . . . ?
C2 C3 C4 Cr02 146.6(2) . . . 2_655 ?
C8 C3 C4 Cr02 -33.6(3) . . . 2_655 ?
C2 C3 C4 Cr02 -133.5(2) . . . . ?
C8 C3 C4 Cr02 46.3(3) . . . . ?
C3 C4 C5 C6 -0.8(4) . . . . ?
Cr02 C4 C5 C6 -145.5(2) 2_655 . . . ?
Cr02 C4 C5 C6 134.1(2) . . . . ?
C3 C4 C5 C9 179.7(2) . . . . ?
Cr02 C4 C5 C9 35.0(3) 2_655 . . . ?
Cr02 C4 C5 C9 -45.4(3) . . . . ?
C2 C1 C6 C5 1.7(4) . . . . ?
C7 C1 C6 C5 -177.6(3) . . . . ?
C4 C5 C6 C1 -0.5(4) . . . . ?
C9 C5 C6 C1 178.9(3) . . . . ?
C14 C10 C11 C12 -0.6(4) . . . . ?
Cr02 C10 C11 C12 -65.6(2) . . . . ?
C14 C10 C11 Cr02 64.9(2) . . . . ?
C10 C11 C12 C13 2.7(4) . . . . ?
Cr02 C11 C12 C13 -61.9(2) . . . . ?
C10 C11 C12 Cr02 64.6(2) . . . . ?
C11 C12 C13 C14 -3.7(4) . . . . ?
Cr02 C12 C13 C14 -66.2(2) . . . . ?
C11 C12 C13 Cr02 62.5(2) . . . . ?
C11 C10 C14 C13 -1.7(4) . . . . ?
Cr02 C10 C14 C13 62.5(2) . . . . ?
C11 C10 C14 Cr02 -64.2(2) . . . . ?
C12 C13 C14 C10 3.3(4) . . . . ?
Cr02 C13 C14 C10 -63.0(2) . . . . ?
C12 C13 C14 Cr02 66.3(2) . . . . ?
C20 C15 C16 C17 2.3(4) . . . . ?
C21 C15 C16 C17 -177.2(3) . . . . ?
C15 C16 C17 C18 -0.9(4) . . . . ?
C15 C16 C17 C22 179.0(3) . . . . ?
C16 C17 C18 C19 -1.7(4) . . . . ?
C22 C17 C18 C19 178.4(3) . . . . ?
C16 C17 C18 Cr01 -159.3(2) . . . 2_566 ?
C22 C17 C18 Cr01 20.8(3) . . . 2_566 ?
C16 C17 C18 Cr01 121.0(2) . . . . ?
C22 C17 C18 Cr01 -58.9(3) . . . . ?
C17 C18 C19 C20 2.9(4) . . . . ?
Cr01 C18 C19 C20 160.1(2) 2_566 . . . ?
Cr01 C18 C19 C20 -120.8(2) . . . . ?
C17 C18 C19 C23 -177.0(3) . . . . ?
Cr01 C18 C19 C23 -19.8(4) 2_566 . . . ?
Cr01 C18 C19 C23 59.3(3) . . . . ?
C16 C15 C20 C19 -1.1(4) . . . . ?
C21 C15 C20 C19 178.5(3) . . . . ?
C18 C19 C20 C15 -1.6(4) . . . . ?
C23 C19 C20 C15 178.3(3) . . . . ?
C28 C24 C25 C26 -2.6(4) . . . . ?
Cr01 C24 C25 C26 63.4(2) . . . . ?
C28 C24 C25 Cr01 -66.0(2) . . . . ?
C24 C25 C26 C27 0.7(4) . . . . ?
Cr01 C25 C26 C27 64.4(2) . . . . ?
C24 C25 C26 Cr01 -63.6(2) . . . . ?
C25 C26 C27 C28 1.4(4) . . . . ?
Cr01 C26 C27 C28 66.1(2) . . . . ?
C25 C26 C27 Cr01 -64.7(2) . . . . ?
C26 C27 C28 C24 -2.9(4) . . . . ?
Cr01 C27 C28 C24 62.1(2) . . . . ?
C26 C27 C28 Cr01 -65.0(2) . . . . ?
C25 C24 C28 C27 3.4(4) . . . . ?
Cr01 C24 C28 C27 -62.0(2) . . . . ?
C25 C24 C28 Cr01 65.4(2) . . . . ?
C19 C18 Cr01 C18 -117.52(19) . . . 2_566 ?
C17 C18 Cr01 C18 115.42(19) . . . 2_566 ?
Cr01 C18 Cr01 C18 0.0 2_566 . . 2_566 ?
C19 C18 Cr01 C27 42.0(3) . . . . ?
C17 C18 Cr01 C27 -85.1(3) . . . . ?
Cr01 C18 Cr01 C27 159.5(2) 2_566 . . . ?
C19 C18 Cr01 C26 101.1(2) . . . . ?
C17 C18 Cr01 C26 -26.0(3) . . . . ?
Cr01 C18 Cr01 C26 -141.42(15) 2_566 . . . ?
C19 C18 Cr01 C24 55.7(2) . . . . ?
C17 C18 Cr01 C24 -71.4(2) . . . . ?
Cr01 C18 Cr01 C24 173.19(11) 2_566 . . . ?
C19 C18 Cr01 C25 89.5(2) . . . . ?
C17 C18 Cr01 C25 -37.5(2) . . . . ?
Cr01 C18 Cr01 C25 -152.96(11) 2_566 . . . ?
C19 C18 Cr01 C28 28.8(2) . . . . ?
C17 C18 Cr01 C28 -98.3(2) . . . . ?
Cr01 C18 Cr01 C28 146.30(11) 2_566 . . . ?
C19 C18 Cr01 Cr01 -117.52(19) . . . 2_566 ?
C17 C18 Cr01 Cr01 115.42(19) . . . 2_566 ?
C28 C27 Cr01 C18 139.8(2) . . . 2_566 ?
C26 C27 Cr01 C18 -105.1(2) . . . 2_566 ?
C28 C27 Cr01 C18 -20.6(4) . . . . ?
C26 C27 Cr01 C18 94.5(3) . . . . ?
C28 C27 Cr01 C26 -115.1(3) . . . . ?
C28 C27 Cr01 C24 -36.6(2) . . . . ?
C26 C27 Cr01 C24 78.5(2) . . . . ?
C28 C27 Cr01 C25 -77.7(2) . . . . ?
C26 C27 Cr01 C25 37.4(2) . . . . ?
C26 C27 Cr01 C28 115.1(3) . . . . ?
C28 C27 Cr01 Cr01 123.4(2) . . . 2_566 ?
C26 C27 Cr01 Cr01 -121.5(2) . . . 2_566 ?
C25 C26 Cr01 C18 -161.9(2) . . . 2_566 ?
C27 C26 Cr01 C18 82.3(2) . . . 2_566 ?
C25 C26 Cr01 C18 -19.7(3) . . . . ?
C27 C26 Cr01 C18 -135.6(2) . . . . ?
C25 C26 Cr01 C27 115.9(3) . . . . ?
C25 C26 Cr01 C24 36.7(2) . . . . ?
C27 C26 Cr01 C24 -79.2(2) . . . . ?
C27 C26 Cr01 C25 -115.9(3) . . . . ?
C25 C26 Cr01 C28 78.2(2) . . . . ?
C27 C26 Cr01 C28 -37.7(2) . . . . ?
C25 C26 Cr01 Cr01 -117.8(2) . . . 2_566 ?
C27 C26 Cr01 Cr01 126.3(2) . . . 2_566 ?
C25 C24 Cr01 C18 -87.4(4) . . . 2_566 ?
C28 C24 Cr01 C18 27.5(4) . . . 2_566 ?
C25 C24 Cr01 C18 109.0(2) . . . . ?
C28 C24 Cr01 C18 -136.1(2) . . . . ?
C25 C24 Cr01 C27 -78.5(2) . . . . ?
C28 C24 Cr01 C27 36.4(2) . . . . ?
C25 C24 Cr01 C26 -37.0(2) . . . . ?
C28 C24 Cr01 C26 78.0(2) . . . . ?
C28 C24 Cr01 C25 114.9(3) . . . . ?
C25 C24 Cr01 C28 -114.9(3) . . . . ?
C25 C24 Cr01 Cr01 119.2(2) . . . 2_566 ?
C28 C24 Cr01 Cr01 -125.9(2) . . . 2_566 ?
C24 C25 Cr01 C18 143.6(2) . . . 2_566 ?
C26 C25 Cr01 C18 26.7(3) . . . 2_566 ?
C24 C25 Cr01 C18 -76.5(2) . . . . ?
C26 C25 Cr01 C18 166.5(2) . . . . ?
C24 C25 Cr01 C27 79.4(2) . . . . ?
C26 C25 Cr01 C27 -37.5(2) . . . . ?
C24 C25 Cr01 C26 116.9(3) . . . . ?
C26 C25 Cr01 C24 -116.9(3) . . . . ?
C24 C25 Cr01 C28 38.0(2) . . . . ?
C26 C25 Cr01 C28 -78.9(2) . . . . ?
C24 C25 Cr01 Cr01 -119.2(2) . . . 2_566 ?
C26 C25 Cr01 Cr01 123.8(2) . . . 2_566 ?
C27 C28 Cr01 C18 -49.8(3) . . . 2_566 ?
C24 C28 Cr01 C18 -167.3(2) . . . 2_566 ?
C27 C28 Cr01 C18 169.2(2) . . . . ?
C24 C28 Cr01 C18 51.7(2) . . . . ?
C24 C28 Cr01 C27 -117.5(3) . . . . ?
C27 C28 Cr01 C26 38.0(2) . . . . ?
C24 C28 Cr01 C26 -79.5(2) . . . . ?
C27 C28 Cr01 C24 117.5(3) . . . . ?
C27 C28 Cr01 C25 79.7(2) . . . . ?
C24 C28 Cr01 C25 -37.8(2) . . . . ?
C27 C28 Cr01 Cr01 -125.4(2) . . . 2_566 ?
C24 C28 Cr01 Cr01 117.1(2) . . . 2_566 ?
C3 C4 Cr02 C4 -110.6(2) . . . 2_655 ?
C5 C4 Cr02 C4 113.5(2) . . . 2_655 ?
Cr02 C4 Cr02 C4 0.0 2_655 . . 2_655 ?
C3 C4 Cr02 C13 71.9(2) . . . . ?
C5 C4 Cr02 C13 -64.0(2) . . . . ?
Cr02 C4 Cr02 C13 -177.49(11) 2_655 . . . ?
C3 C4 Cr02 C10 36.1(3) . . . . ?
C5 C4 Cr02 C10 -99.8(2) . . . . ?
Cr02 C4 Cr02 C10 146.67(17) 2_655 . . . ?
C3 C4 Cr02 C11 103.3(3) . . . . ?
C5 C4 Cr02 C11 -32.7(3) . . . . ?
Cr02 C4 Cr02 C11 -146.16(19) 2_655 . . . ?
C3 C4 Cr02 C14 39.6(2) . . . . ?
C5 C4 Cr02 C14 -96.3(2) . . . . ?
Cr02 C4 Cr02 C14 150.20(10) 2_655 . . . ?
C3 C4 Cr02 C12 103.0(2) . . . . ?
C5 C4 Cr02 C12 -32.9(2) . . . . ?
Cr02 C4 Cr02 C12 -146.45(10) 2_655 . . . ?
C3 C4 Cr02 Cr02 -110.6(2) . . . 2_655 ?
C5 C4 Cr02 Cr02 113.5(2) . . . 2_655 ?
C12 C13 Cr02 C4 -49.3(4) . . . 2_655 ?
C14 C13 Cr02 C4 66.0(4) . . . 2_655 ?
C12 C13 Cr02 C4 124.7(2) . . . . ?
C14 C13 Cr02 C4 -119.9(2) . . . . ?
C12 C13 Cr02 C10 -78.4(2) . . . . ?
C14 C13 Cr02 C10 36.9(2) . . . . ?
C12 C13 Cr02 C11 -36.5(2) . . . . ?
C14 C13 Cr02 C11 78.8(2) . . . . ?
C12 C13 Cr02 C14 -115.3(3) . . . . ?
C14 C13 Cr02 C12 115.3(3) . . . . ?
C12 C13 Cr02 Cr02 120.9(2) . . . 2_655 ?
C14 C13 Cr02 Cr02 -123.8(2) . . . 2_655 ?
C14 C10 Cr02 C4 153.8(2) . . . 2_655 ?
C11 C10 Cr02 C4 -89.1(2) . . . 2_655 ?
C14 C10 Cr02 C4 5.8(3) . . . . ?
C11 C10 Cr02 C4 122.9(2) . . . . ?
C14 C10 Cr02 C13 -37.5(2) . . . . ?
C11 C10 Cr02 C13 79.5(2) . . . . ?
C14 C10 Cr02 C11 -117.1(3) . . . . ?
C11 C10 Cr02 C14 117.1(3) . . . . ?
C14 C10 Cr02 C12 -79.3(2) . . . . ?
C11 C10 Cr02 C12 37.8(2) . . . . ?
C14 C10 Cr02 Cr02 122.3(2) . . . 2_655 ?
C11 C10 Cr02 Cr02 -120.7(2) . . . 2_655 ?
C12 C11 Cr02 C4 -148.3(2) . . . 2_655 ?
C10 C11 Cr02 C4 97.0(2) . . . 2_655 ?
C12 C11 Cr02 C4 -0.5(3) . . . . ?
C10 C11 Cr02 C4 -115.2(3) . . . . ?
C12 C11 Cr02 C13 36.8(2) . . . . ?
C10 C11 Cr02 C13 -77.9(2) . . . . ?
C12 C11 Cr02 C10 114.7(3) . . . . ?
C12 C11 Cr02 C14 78.3(2) . . . . ?
C10 C11 Cr02 C14 -36.4(2) . . . . ?
C10 C11 Cr02 C12 -114.7(3) . . . . ?
C12 C11 Cr02 Cr02 -120.5(2) . . . 2_655 ?
C10 C11 Cr02 Cr02 124.8(2) . . . 2_655 ?
C10 C14 Cr02 C4 -35.0(3) . . . 2_655 ?
C13 C14 Cr02 C4 -151.2(2) . . . 2_655 ?
C10 C14 Cr02 C4 -176.47(19) . . . . ?
C13 C14 Cr02 C4 67.3(2) . . . . ?
C10 C14 Cr02 C13 116.2(3) . . . . ?
C13 C14 Cr02 C10 -116.2(3) . . . . ?
C10 C14 Cr02 C11 37.2(2) . . . . ?
C13 C14 Cr02 C11 -79.0(2) . . . . ?
C10 C14 Cr02 C12 78.4(2) . . . . ?
C13 C14 Cr02 C12 -37.8(2) . . . . ?
C10 C14 Cr02 Cr02 -123.3(2) . . . 2_655 ?
C13 C14 Cr02 Cr02 120.5(2) . . . 2_655 ?
C11 C12 Cr02 C4 40.5(3) . . . 2_655 ?
C13 C12 Cr02 C4 157.86(19) . . . 2_655 ?
C11 C12 Cr02 C4 179.7(2) . . . . ?
C13 C12 Cr02 C4 -62.9(2) . . . . ?
C11 C12 Cr02 C13 -117.3(3) . . . . ?
C11 C12 Cr02 C10 -38.4(2) . . . . ?
C13 C12 Cr02 C10 78.9(2) . . . . ?
C13 C12 Cr02 C11 117.3(3) . . . . ?
C11 C12 Cr02 C14 -79.5(2) . . . . ?
C13 C12 Cr02 C14 37.8(2) . . . . ?
C11 C12 Cr02 Cr02 121.2(2) . . . 2_655 ?
C13 C12 Cr02 Cr02 -121.5(2) . . . 2_655 ?
